data_4341782
loop_
_publ_author_name
'Smiles, Danil E.'
'Wu, Guang'
'Hayton, Trevor W.'

_publ_section_title
;
 Reversible Chalcogen-Atom Transfer to a Terminal Uranium Sulfide.
;
_journal_name_full 'Inorganic chemistry'
_journal_page_first 141202142139009
_journal_paper_doi 10.1021/ic502500z
_journal_year 2014
_chemical_formula_sum 'C30 H78 K N3 O6 S Se Si6 U'
_chemical_formula_weight 1133.64
_chemical_name_systematic
; 
 ? 
;
_space_group_IT_number 4
_symmetry_cell_setting monoclinic
_symmetry_space_group_name_Hall 'P 2yb'
_symmetry_space_group_name_H-M 'P 1 21 1'
_atom_sites_solution_hydrogens geom
_atom_sites_solution_primary direct
_atom_sites_solution_secondary difmap
_audit_creation_method SHELXL-97
_cell_angle_alpha 90.00
_cell_angle_beta 105.691(4)
_cell_angle_gamma 90.00
_cell_formula_units_Z 4
_cell_length_a 13.1630(9)
_cell_length_b 17.8040(12)
_cell_length_c 22.4878(14)
_cell_measurement_temperature 103(2)
_cell_volume 5073.7(6)
_computing_structure_refinement 'SHELXL-97 (Sheldrick, 2008)'
_computing_structure_solution 'SHELXS-97 (Sheldrick, 2008)'
_diffrn_ambient_temperature 103(2)
_diffrn_measured_fraction_theta_full 0.994
_diffrn_measured_fraction_theta_max 0.994
_diffrn_radiation_monochromator graphite
_diffrn_radiation_source 'fine-focus sealed tube'
_diffrn_radiation_type MoK\a
_diffrn_radiation_wavelength 0.71073
_diffrn_reflns_av_R_equivalents 0.0514
_diffrn_reflns_av_sigmaI/netI 0.0966
_diffrn_reflns_limit_h_max 18
_diffrn_reflns_limit_h_min -11
_diffrn_reflns_limit_k_max 24
_diffrn_reflns_limit_k_min -19
_diffrn_reflns_limit_l_max 30
_diffrn_reflns_limit_l_min -30
_diffrn_reflns_number 31505
_diffrn_reflns_theta_full 29.25
_diffrn_reflns_theta_max 29.25
_diffrn_reflns_theta_min 1.48
_exptl_absorpt_coefficient_mu 4.218
_exptl_absorpt_correction_T_max 0.7458
_exptl_absorpt_correction_T_min 0.6242
_exptl_absorpt_correction_type multi-scan
_exptl_absorpt_process_details SADABS
_exptl_crystal_colour orange-red
_exptl_crystal_density_diffrn 1.484
_exptl_crystal_density_method 'not measured'
_exptl_crystal_description block
_exptl_crystal_F_000 2288
_exptl_crystal_size_max 0.2
_exptl_crystal_size_mid 0.1
_exptl_crystal_size_min 0.1
_refine_diff_density_max 6.095
_refine_diff_density_min -2.458
_refine_diff_density_rms 0.192
_refine_ls_abs_structure_details 'Flack H D (1983), Acta Cryst. A39, 876-881'
_refine_ls_abs_structure_Flack 0.499(6)
_refine_ls_extinction_method none
_refine_ls_goodness_of_fit_ref 0.851
_refine_ls_hydrogen_treatment mixed
_refine_ls_matrix_type full
_refine_ls_number_parameters 920
_refine_ls_number_reflns 22136
_refine_ls_number_restraints 1
_refine_ls_restrained_S_all 0.851
_refine_ls_R_factor_all 0.0855
_refine_ls_R_factor_gt 0.0537
_refine_ls_shift/su_max 0.002
_refine_ls_shift/su_mean 0.000
_refine_ls_structure_factor_coef Fsqd
_refine_ls_weighting_details 'calc w=1/[\s^2^(Fo^2^)+(0.1000P)^2^+0.1000P] where P=(Fo^2^+2Fc^2^)/3'
_refine_ls_weighting_scheme calc
_refine_ls_wR_factor_gt 0.1231
_refine_ls_wR_factor_ref 0.1450
_reflns_number_gt 16553
_reflns_number_total 22136
_reflns_threshold_expression >2sigma(I)
_cod_data_source_file ic502500z_si_001.cif
_cod_data_source_block complex_5
_cod_depositor_comments
;
The following automatic conversions were performed:

'_symmetry_cell_setting' value 'Monoclinic' changed to 'monoclinic'
according to
/home/saulius/struct/COD-crude-data--automatic-downloads/rss-feeds/ACS/lib/dictionaries/cif_core.dic
dictionary named 'cif_core.dic' version 2.4.2 from 2011-04-26.

Automatic conversion script
Id: cif_fix_values 2935 2014-11-11 08:27:57Z andrius 
;
_cod_original_sg_symbol_H-M P2(1)
_cod_database_code 4341782

loop_
_symmetry_equiv_pos_as_xyz
'x, y, z'
'-x, y+1/2, -z'

loop_
_atom_site_label
_atom_site_type_symbol
_atom_site_fract_x
_atom_site_fract_y
_atom_site_fract_z
_atom_site_U_iso_or_equiv
_atom_site_adp_type
_atom_site_occupancy
_atom_site_symmetry_multiplicity
_atom_site_calc_flag
_atom_site_refinement_flags
U1 U 1.09789(2) 0.631642(17) 0.336525(14) 0.01627(10) Uani 1 1 d .
U2 U 0.60721(2) 0.616430(17) 0.833732(14) 0.01620(10) Uani 1 1 d .
Se2 Se 0.42980(8) 0.54112(8) 0.75538(5) 0.0272(3) Uani 1 1 d .
S2 S 0.40103(17) 0.63381(19) 0.81620(10) 0.0226(6) Uani 1 1 d .
Se1 Se 0.92670(8) 0.72020(8) 0.26714(5) 0.0300(3) Uani 1 1 d .
S1 S 0.89305(18) 0.6325(2) 0.33079(11) 0.0302(7) Uani 1 1 d .
N4 N 0.6707(6) 0.6516(5) 0.7520(3) 0.0189(18) Uani 1 1 d .
Si8 Si 0.8060(2) 0.66159(18) 0.76997(12) 0.0198(6) Uani 1 1 d .
Si7 Si 0.5980(2) 0.66304(19) 0.67505(12) 0.0220(6) Uani 1 1 d .
N5 N 0.6651(7) 0.7162(6) 0.9015(4) 0.017(2) Uani 1 1 d .
Si9 Si 0.7655(2) 0.7166(2) 0.96970(12) 0.0215(7) Uani 1 1 d .
Si10 Si 0.5934(2) 0.79877(19) 0.88268(12) 0.0218(6) Uani 1 1 d .
K1 K 0.65103(17) 0.63736(17) 0.31944(9) 0.0230(5) Uani 1 1 d .
K2 K 0.16933(16) 0.61370(18) 0.82808(9) 0.0243(5) Uani 1 1 d .
O3 O 0.6197(5) 0.6086(4) 0.1975(3) 0.0234(15) Uani 1 1 d .
O5 O 0.6577(6) 0.5188(5) 0.4010(3) 0.0271(17) Uani 1 1 d .
O6 O 0.6629(5) 0.6652(4) 0.4451(3) 0.0243(16) Uani 1 1 d .
O1 O 0.6701(5) 0.7813(4) 0.3616(3) 0.0241(16) Uani 1 1 d .
O4 O 0.6071(5) 0.4864(4) 0.2729(3) 0.0204(15) Uani 1 1 d .
O2 O 0.6007(5) 0.7555(4) 0.2337(3) 0.0228(16) Uani 1 1 d .
N1 N 1.1381(6) 0.5849(6) 0.2499(3) 0.0203(19) Uani 1 1 d .
Si1 Si 1.0502(2) 0.57775(19) 0.17640(12) 0.0251(7) Uani 1 1 d .
Si2 Si 1.2670(2) 0.55935(19) 0.25936(12) 0.0224(6) Uani 1 1 d .
N2 N 1.1474(7) 0.5319(6) 0.4040(4) 0.020(2) Uani 1 1 d .
Si4 Si 1.2558(2) 0.5261(2) 0.46851(12) 0.0191(6) Uani 1 1 d .
Si3 Si 1.0595(2) 0.4567(2) 0.39224(13) 0.0229(6) Uani 1 1 d .
C57 C 0.1676(9) 0.8199(8) 0.8266(6) 0.032(3) Uani 1 1 d .
H1A H 0.2049 0.8661 0.8452 0.038 Uiso 1 1 calc R
H1B H 0.0911 0.8308 0.8130 0.038 Uiso 1 1 calc R
C58 C 0.2058(8) 0.7960(7) 0.7730(5) 0.030(2) Uani 1 1 d .
H2A H 0.2028 0.8388 0.7446 0.036 Uiso 1 1 calc R
H2B H 0.2799 0.7788 0.7875 0.036 Uiso 1 1 calc R
O11 O 0.1877(6) 0.7610(5) 0.8708(3) 0.0315(18) Uani 1 1 d .
O8 O 0.0995(5) 0.4708(4) 0.7807(3) 0.0257(16) Uani 1 1 d .
O12 O 0.1413(5) 0.7372(5) 0.7421(3) 0.0279(17) Uani 1 1 d .
O7 O 0.1330(5) 0.5870(5) 0.7048(3) 0.0249(16) Uani 1 1 d .
O10 O 0.1484(6) 0.6485(5) 0.9482(3) 0.035(2) Uani 1 1 d .
O9 O 0.1514(6) 0.4998(5) 0.9095(3) 0.0310(19) Uani 1 1 d .
C49 C 0.0915(8) 0.5163(7) 0.6802(5) 0.027(3) Uani 1 1 d .
H3A H 0.1114 0.5058 0.6416 0.032 Uiso 1 1 calc R
H3B H 0.0135 0.5168 0.6706 0.032 Uiso 1 1 calc R
C51 C 0.1351(11) 0.4143(9) 0.8263(6) 0.036(3) Uani 1 1 d .
H4A H 0.2132 0.4117 0.8379 0.044 Uiso 1 1 calc R
H4B H 0.1071 0.3648 0.8095 0.044 Uiso 1 1 calc R
C39 C 0.8163(9) 0.6196(10) 0.9947(5) 0.035(3) Uani 1 1 d .
H10A H 0.7768 0.5826 0.9651 0.052 Uiso 1 1 calc R
H10B H 0.8073 0.6090 1.0358 0.052 Uiso 1 1 calc R
H10C H 0.8913 0.6166 0.9963 0.052 Uiso 1 1 calc R
C38 C 0.7225(10) 0.7568(9) 1.0363(5) 0.034(3) Uani 1 1 d .
H9A H 0.7094 0.8107 1.0298 0.051 Uiso 1 1 calc R
H9B H 0.7781 0.7488 1.0747 0.051 Uiso 1 1 calc R
H9C H 0.6576 0.7318 1.0391 0.051 Uiso 1 1 calc R
C36 C 0.8682(7) 0.6133(7) 0.8457(4) 0.025(2) Uani 1 1 d .
H36A H 0.8304 0.6275 0.8760 0.038 Uiso 1 1 calc R
H36B H 0.9422 0.6286 0.8607 0.038 Uiso 1 1 calc R
H36C H 0.8643 0.5588 0.8396 0.038 Uiso 1 1 calc R
C32 C 0.5890(9) 0.5713(8) 0.6329(5) 0.031(3) Uani 1 1 d .
H5A H 0.6597 0.5497 0.6399 0.046 Uiso 1 1 calc R
H5B H 0.5585 0.5797 0.5886 0.046 Uiso 1 1 calc R
H5C H 0.5440 0.5367 0.6483 0.046 Uiso 1 1 calc R
C47 C 0.4426(8) 0.4443(8) 0.9195(5) 0.030(3) Uani 1 1 d .
H12A H 0.4055 0.4628 0.8783 0.046 Uiso 1 1 calc R
H12B H 0.3980 0.4512 0.9476 0.046 Uiso 1 1 calc R
H12C H 0.4585 0.3907 0.9171 0.046 Uiso 1 1 calc R
C37 C 0.8846(8) 0.7714(8) 0.9641(5) 0.031(3) Uani 1 1 d .
H8A H 0.9159 0.7474 0.9341 0.047 Uiso 1 1 calc R
H8B H 0.9364 0.7727 1.0046 0.047 Uiso 1 1 calc R
H8C H 0.8634 0.8228 0.9507 0.047 Uiso 1 1 calc R
C48 C 0.5328(9) 0.5893(8) 0.9802(5) 0.034(3) Uani 1 1 d .
H11A H 0.5960 0.6114 1.0082 0.051 Uiso 1 1 calc R
H11B H 0.4798 0.5803 1.0027 0.051 Uiso 1 1 calc R
H11C H 0.5041 0.6238 0.9458 0.051 Uiso 1 1 calc R
C34 C 0.8684(7) 0.6136(7) 0.7153(5) 0.029(2) Uani 1 1 d .
H6A H 0.8413 0.5622 0.7080 0.044 Uiso 1 1 calc R
H6B H 0.9451 0.6122 0.7330 0.044 Uiso 1 1 calc R
H6C H 0.8518 0.6411 0.6761 0.044 Uiso 1 1 calc R
Si11 Si 0.6973(2) 0.4361(2) 0.86975(13) 0.0229(6) Uani 1 1 d .
Si12 Si 0.5684(2) 0.4977(2) 0.94921(13) 0.0244(7) Uani 1 1 d .
N6 N 0.6353(7) 0.5095(5) 0.8932(4) 0.0163(19) Uani 1 1 d .
Si5 Si 1.1037(2) 0.7647(2) 0.45086(13) 0.0256(7) Uani 1 1 d .
Si6 Si 1.2227(2) 0.8025(2) 0.35860(14) 0.0251(7) Uani 1 1 d .
N3 N 1.1563(7) 0.7368(7) 0.3915(4) 0.023(2) Uani 1 1 d .
C19 C 0.6251(10) 0.8390(8) 0.3195(5) 0.027(3) Uani 1 1 d .
H14A H 0.6539 0.8884 0.3363 0.033 Uiso 1 1 calc R
H14B H 0.5476 0.8400 0.3128 0.033 Uiso 1 1 calc R
C25 C 0.6499(10) 0.4318(8) 0.3198(6) 0.028(3) Uani 1 1 d .
H13A H 0.7280 0.4335 0.3310 0.034 Uiso 1 1 calc R
H13B H 0.6269 0.3808 0.3044 0.034 Uiso 1 1 calc R
C21 C 0.6281(8) 0.7374(7) 0.1778(4) 0.024(2) Uani 1 1 d .
H15A H 0.7057 0.7328 0.1862 0.029 Uiso 1 1 calc R
H15B H 0.6038 0.7778 0.1469 0.029 Uiso 1 1 calc R
C22 C 0.5764(8) 0.6648(6) 0.1534(4) 0.024(2) Uani 1 1 d .
H16A H 0.4991 0.6682 0.1473 0.028 Uiso 1 1 calc R
H16B H 0.5899 0.6526 0.1133 0.028 Uiso 1 1 calc R
C50 C 0.1357(8) 0.4577(7) 0.7272(4) 0.028(3) Uani 1 1 d .
H27A H 0.1127 0.4073 0.7100 0.034 Uiso 1 1 calc R
H27B H 0.2137 0.4594 0.7384 0.034 Uiso 1 1 calc R
C27 C 0.6420(9) 0.5361(8) 0.4595(5) 0.033(3) Uani 1 1 d .
H23A H 0.6641 0.4933 0.4882 0.040 Uiso 1 1 calc R
H23B H 0.5666 0.5467 0.4553 0.040 Uiso 1 1 calc R
C23 C 0.5998(9) 0.5344(7) 0.1732(4) 0.027(2) Uani 1 1 d .
H20A H 0.6273 0.5287 0.1366 0.032 Uiso 1 1 calc R
H20B H 0.5229 0.5246 0.1604 0.032 Uiso 1 1 calc R
C55 C 0.1930(11) 0.7189(9) 0.9708(5) 0.043(3) Uani 1 1 d .
H32A H 0.2709 0.7162 0.9804 0.051 Uiso 1 1 calc R
H32B H 0.1739 0.7317 1.0092 0.051 Uiso 1 1 calc R
C20 C 0.6510(8) 0.8241(6) 0.2592(5) 0.027(2) Uani 1 1 d .
H19A H 0.6256 0.8661 0.2302 0.033 Uiso 1 1 calc R
H19B H 0.7284 0.8198 0.2663 0.033 Uiso 1 1 calc R
C54 C 0.1838(9) 0.5876(9) 0.9897(4) 0.040(3) Uani 1 1 d .
H30A H 0.1726 0.5994 1.0305 0.049 Uiso 1 1 calc R
H30B H 0.2602 0.5791 0.9954 0.049 Uiso 1 1 calc R
C26 C 0.6115(8) 0.4495(7) 0.3752(5) 0.029(2) Uani 1 1 d .
H22A H 0.5336 0.4537 0.3629 0.034 Uiso 1 1 calc R
H22B H 0.6319 0.4088 0.4061 0.034 Uiso 1 1 calc R
C29 C 0.7215(9) 0.7322(7) 0.4633(4) 0.032(3) Uani 1 1 d .
H17A H 0.7934 0.7267 0.4580 0.039 Uiso 1 1 calc R
H17B H 0.7277 0.7431 0.5073 0.039 Uiso 1 1 calc R
C52 C 0.0981(9) 0.4322(7) 0.8822(5) 0.034(3) Uani 1 1 d .
H28A H 0.0208 0.4399 0.8703 0.041 Uiso 1 1 calc R
H28B H 0.1152 0.3903 0.9122 0.041 Uiso 1 1 calc R
C60 C 0.1123(8) 0.6462(7) 0.6618(5) 0.033(3) Uani 1 1 d .
H26A H 0.0361 0.6586 0.6504 0.039 Uiso 1 1 calc R
H26B H 0.1314 0.6309 0.6239 0.039 Uiso 1 1 calc R
C59 C 0.1734(9) 0.7115(7) 0.6887(5) 0.032(3) Uani 1 1 d .
H25A H 0.1627 0.7522 0.6577 0.038 Uiso 1 1 calc R
H25B H 0.2493 0.6985 0.7013 0.038 Uiso 1 1 calc R
C24 C 0.6539(9) 0.4795(7) 0.2227(5) 0.028(2) Uani 1 1 d .
H21A H 0.6451 0.4277 0.2061 0.034 Uiso 1 1 calc R
H21B H 0.7303 0.4908 0.2369 0.034 Uiso 1 1 calc R
C28 C 0.7056(9) 0.6018(7) 0.4827(4) 0.033(3) Uani 1 1 d .
H24A H 0.7055 0.6115 0.5260 0.040 Uiso 1 1 calc R
H24B H 0.7794 0.5932 0.4816 0.040 Uiso 1 1 calc R
C30 C 0.6637(9) 0.7955(7) 0.4231(4) 0.029(3) Uani 1 1 d .
H18A H 0.5891 0.7969 0.4242 0.035 Uiso 1 1 calc R
H18B H 0.6969 0.8443 0.4380 0.035 Uiso 1 1 calc R
C56 C 0.1518(10) 0.7787(9) 0.9225(6) 0.043(3) Uani 1 1 d .
H31A H 0.0737 0.7798 0.9109 0.052 Uiso 1 1 calc R
H31B H 0.1784 0.8287 0.9387 0.052 Uiso 1 1 calc R
C53 C 0.1243(9) 0.5201(8) 0.9640(4) 0.036(3) Uani 1 1 d .
H29A H 0.1415 0.4786 0.9943 0.043 Uiso 1 1 calc R
H29B H 0.0476 0.5303 0.9545 0.043 Uiso 1 1 calc R
C45 C 0.7060(10) 0.4535(8) 0.7885(5) 0.031(3) Uani 1 1 d .
H38A H 0.6495 0.4260 0.7593 0.047 Uiso 1 1 calc R
H38B H 0.7746 0.4361 0.7846 0.047 Uiso 1 1 calc R
H38C H 0.6986 0.5073 0.7794 0.047 Uiso 1 1 calc R
C33 C 0.6600(9) 0.7339(8) 0.6330(4) 0.036(3) Uani 1 1 d .
H37A H 0.6594 0.7836 0.6517 0.054 Uiso 1 1 calc R
H37B H 0.6198 0.7358 0.5894 0.054 Uiso 1 1 calc R
H37C H 0.7330 0.7192 0.6361 0.054 Uiso 1 1 calc R
C44 C 0.6298(9) 0.3432(8) 0.8671(6) 0.036(3) Uani 1 1 d .
H34A H 0.6259 0.3297 0.9087 0.054 Uiso 1 1 calc R
H34B H 0.6698 0.3048 0.8519 0.054 Uiso 1 1 calc R
H34C H 0.5583 0.3465 0.8393 0.054 Uiso 1 1 calc R
C46 C 0.6523(10) 0.4469(8) 1.0174(5) 0.039(3) Uani 1 1 d .
H33A H 0.6682 0.3965 1.0049 0.058 Uiso 1 1 calc R
H33B H 0.6146 0.4429 1.0493 0.058 Uiso 1 1 calc R
H33C H 0.7183 0.4746 1.0338 0.058 Uiso 1 1 calc R
C43 C 0.8337(9) 0.4199(8) 0.9209(6) 0.037(3) Uani 1 1 d .
H35A H 0.8745 0.4665 0.9246 0.056 Uiso 1 1 calc R
H35B H 0.8684 0.3806 0.9030 0.056 Uiso 1 1 calc R
H35C H 0.8295 0.4040 0.9619 0.056 Uiso 1 1 calc R
C31 C 0.4613(9) 0.7023(8) 0.6632(5) 0.036(3) Uani 1 1 d .
H61A H 0.4256 0.6757 0.6900 0.054 Uiso 1 1 calc R
H61B H 0.4213 0.6956 0.6199 0.054 Uiso 1 1 calc R
H61C H 0.4658 0.7559 0.6734 0.054 Uiso 1 1 calc R
C5 C 1.3531(7) 0.6028(7) 0.3325(4) 0.025(2) Uani 1 1 d .
H48A H 1.3536 0.6575 0.3278 0.038 Uiso 1 1 calc R
H48B H 1.4252 0.5834 0.3401 0.038 Uiso 1 1 calc R
H48C H 1.3251 0.5899 0.3674 0.038 Uiso 1 1 calc R
C11 C 1.3568(8) 0.4558(7) 0.4594(4) 0.026(2) Uani 1 1 d .
H39A H 1.3288 0.4049 0.4601 0.039 Uiso 1 1 calc R
H39B H 1.4211 0.4615 0.4934 0.039 Uiso 1 1 calc R
H39C H 1.3733 0.4642 0.4200 0.039 Uiso 1 1 calc R
C7 C 0.9546(9) 0.4707(9) 0.4328(6) 0.037(3) Uani 1 1 d .
H42A H 0.9872 0.4760 0.4772 0.055 Uiso 1 1 calc R
H42B H 0.9070 0.4273 0.4253 0.055 Uiso 1 1 calc R
H42C H 0.9144 0.5163 0.4171 0.055 Uiso 1 1 calc R
C9 C 0.9955(8) 0.4419(8) 0.3080(5) 0.037(3) Uani 1 1 d .
H43A H 1.0500 0.4384 0.2858 0.056 Uiso 1 1 calc R
H43B H 0.9487 0.4842 0.2918 0.056 Uiso 1 1 calc R
H43C H 0.9545 0.3952 0.3023 0.056 Uiso 1 1 calc R
C8 C 1.1203(9) 0.3629(8) 0.4175(5) 0.032(3) Uani 1 1 d .
H41A H 1.1689 0.3497 0.3929 0.047 Uiso 1 1 calc R
H41B H 1.0647 0.3248 0.4115 0.047 Uiso 1 1 calc R
H41C H 1.1591 0.3651 0.4613 0.047 Uiso 1 1 calc R
C4 C 1.2887(9) 0.4571(7) 0.2668(5) 0.035(3) Uani 1 1 d .
H46A H 1.2833 0.4405 0.3073 0.053 Uiso 1 1 calc R
H46B H 1.3591 0.4452 0.2626 0.053 Uiso 1 1 calc R
H46C H 1.2353 0.4313 0.2343 0.053 Uiso 1 1 calc R
C3 C 1.0832(10) 0.4970(9) 0.1296(5) 0.045(4) Uani 1 1 d .
H45A H 1.1526 0.5056 0.1226 0.067 Uiso 1 1 calc R
H45B H 1.0297 0.4940 0.0898 0.067 Uiso 1 1 calc R
H45C H 1.0842 0.4499 0.1523 0.067 Uiso 1 1 calc R
C1 C 0.9099(8) 0.5551(8) 0.1742(4) 0.034(3) Uani 1 1 d .
H44A H 0.9016 0.5006 0.1762 0.051 Uiso 1 1 calc R
H44B H 0.8627 0.5743 0.1357 0.051 Uiso 1 1 calc R
H44C H 0.8923 0.5787 0.2095 0.051 Uiso 1 1 calc R
C6 C 1.3285(9) 0.5947(9) 0.1989(5) 0.043(4) Uani 1 1 d .
H47A H 1.2985 0.5678 0.1601 0.065 Uiso 1 1 calc R
H47B H 1.4049 0.5863 0.2124 0.065 Uiso 1 1 calc R
H47C H 1.3144 0.6486 0.1925 0.065 Uiso 1 1 calc R
C2 C 1.0537(9) 0.6662(8) 0.1331(5) 0.034(3) Uani 1 1 d .
H49A H 1.0308 0.7081 0.1546 0.050 Uiso 1 1 calc R
H49B H 1.0062 0.6617 0.0914 0.050 Uiso 1 1 calc R
H49C H 1.1258 0.6753 0.1305 0.050 Uiso 1 1 calc R
C12 C 1.2170(10) 0.4984(8) 0.5400(5) 0.027(3) Uani 1 1 d .
H40A H 1.1647 0.5340 0.5470 0.041 Uiso 1 1 calc R
H40B H 1.2795 0.4989 0.5755 0.041 Uiso 1 1 calc R
H40C H 1.1866 0.4478 0.5346 0.041 Uiso 1 1 calc R
C18 C 1.2108(8) 0.7753(8) 0.2763(5) 0.028(3) Uani 1 1 d .
H50A H 1.2159 0.7206 0.2734 0.042 Uiso 1 1 calc R
H50B H 1.2677 0.7990 0.2625 0.042 Uiso 1 1 calc R
H50C H 1.1424 0.7921 0.2500 0.042 Uiso 1 1 calc R
C16 C 1.1697(9) 0.8985(7) 0.3545(5) 0.030(2) Uani 1 1 d .
H52A H 1.0957 0.8985 0.3300 0.046 Uiso 1 1 calc R
H52B H 1.2108 0.9316 0.3349 0.046 Uiso 1 1 calc R
H52C H 1.1743 0.9166 0.3963 0.046 Uiso 1 1 calc R
C15 C 1.2066(9) 0.8157(8) 0.5139(5) 0.037(3) Uani 1 1 d .
H53A H 1.2697 0.7843 0.5275 0.055 Uiso 1 1 calc R
H53B H 1.1777 0.8258 0.5489 0.055 Uiso 1 1 calc R
H53C H 1.2253 0.8633 0.4975 0.055 Uiso 1 1 calc R
C17 C 1.3677(9) 0.8079(8) 0.4007(6) 0.040(3) Uani 1 1 d .
H51A H 1.3757 0.8193 0.4444 0.059 Uiso 1 1 calc R
H51B H 1.4011 0.8476 0.3824 0.059 Uiso 1 1 calc R
H51C H 1.4014 0.7597 0.3972 0.059 Uiso 1 1 calc R
C13 C 1.0614(10) 0.6827(7) 0.4899(5) 0.035(3) Uani 1 1 d .
H54A H 1.0173 0.6493 0.4587 0.053 Uiso 1 1 calc R
H54B H 1.0208 0.7004 0.5178 0.053 Uiso 1 1 calc R
H54C H 1.1238 0.6553 0.5136 0.053 Uiso 1 1 calc R
C10 C 1.3285(8) 0.6170(10) 0.4892(4) 0.033(3) Uani 1 1 d .
H58A H 1.2799 0.6590 0.4748 0.049 Uiso 1 1 calc R
H58B H 1.3862 0.6195 0.4694 0.049 Uiso 1 1 calc R
H58C H 1.3573 0.6201 0.5341 0.049 Uiso 1 1 calc R
C40 C 0.5440(8) 0.8103(6) 0.7966(4) 0.023(2) Uani 1 1 d .
H57A H 0.5992 0.7950 0.7773 0.034 Uiso 1 1 calc R
H57B H 0.5257 0.8631 0.7867 0.034 Uiso 1 1 calc R
H57C H 0.4813 0.7789 0.7808 0.034 Uiso 1 1 calc R
C42 C 0.6698(9) 0.8872(7) 0.9088(5) 0.034(3) Uani 1 1 d .
H56A H 0.7044 0.8841 0.9532 0.050 Uiso 1 1 calc R
H56B H 0.6216 0.9303 0.9007 0.050 Uiso 1 1 calc R
H56C H 0.7233 0.8935 0.8862 0.050 Uiso 1 1 calc R
C35 C 0.8503(9) 0.7610(7) 0.7789(6) 0.038(3) Uani 1 1 d .
H55A H 0.8202 0.7881 0.7402 0.057 Uiso 1 1 calc R
H55B H 0.9275 0.7629 0.7889 0.057 Uiso 1 1 calc R
H55C H 0.8267 0.7845 0.8122 0.057 Uiso 1 1 calc R
C14 C 0.9851(9) 0.8290(8) 0.4257(6) 0.036(3) Uani 1 1 d .
H59A H 1.0082 0.8789 0.4165 0.054 Uiso 1 1 calc R
H59B H 0.9501 0.8328 0.4589 0.054 Uiso 1 1 calc R
H59C H 0.9356 0.8084 0.3886 0.054 Uiso 1 1 calc R
C41 C 0.4765(8) 0.7996(8) 0.9157(5) 0.030(3) Uani 1 1 d .
H60A H 0.4368 0.7528 0.9048 0.045 Uiso 1 1 calc R
H60B H 0.4309 0.8423 0.8987 0.045 Uiso 1 1 calc R
H60C H 0.5010 0.8042 0.9607 0.045 Uiso 1 1 calc R

loop_
_atom_site_aniso_label
_atom_site_aniso_U_11
_atom_site_aniso_U_22
_atom_site_aniso_U_33
_atom_site_aniso_U_23
_atom_site_aniso_U_13
_atom_site_aniso_U_12
U1 0.01727(15) 0.0196(3) 0.01208(14) 0.00151(14) 0.00427(12) 0.00108(16)
U2 0.01707(15) 0.0191(3) 0.01285(14) 0.00009(14) 0.00473(12) -0.00051(16)
Se2 0.0221(5) 0.0307(7) 0.0263(5) -0.0063(5) 0.0024(4) -0.0031(5)
S2 0.0139(9) 0.0301(17) 0.0232(10) -0.0032(11) 0.0040(8) -0.0002(11)
Se1 0.0259(5) 0.0344(8) 0.0263(5) 0.0063(5) 0.0015(4) 0.0068(5)
S1 0.0175(10) 0.045(2) 0.0299(12) 0.0139(14) 0.0086(9) 0.0031(14)
N4 0.024(4) 0.021(5) 0.015(3) -0.003(3) 0.010(3) -0.004(4)
Si8 0.0178(12) 0.0230(16) 0.0199(12) -0.0005(10) 0.0075(10) -0.0001(11)
Si7 0.0224(13) 0.0308(18) 0.0131(11) 0.0004(10) 0.0054(10) 0.0035(13)
N5 0.021(4) 0.023(6) 0.011(4) 0.003(4) 0.009(3) -0.003(4)
Si9 0.0229(13) 0.028(2) 0.0122(12) -0.0018(12) 0.0027(10) -0.0071(14)
Si10 0.0267(14) 0.0214(17) 0.0169(12) -0.0021(10) 0.0052(11) 0.0031(13)
K1 0.0283(9) 0.0238(14) 0.0173(8) -0.0007(9) 0.0071(7) -0.0014(10)
K2 0.0276(9) 0.0267(14) 0.0209(9) -0.0004(10) 0.0105(8) -0.0037(11)
O3 0.033(3) 0.022(4) 0.016(3) -0.006(3) 0.007(3) 0.001(3)
O5 0.036(4) 0.025(5) 0.023(3) -0.001(3) 0.012(3) -0.010(3)
O6 0.029(4) 0.029(5) 0.016(3) -0.004(3) 0.007(3) -0.006(3)
O1 0.031(4) 0.025(4) 0.018(3) -0.004(3) 0.009(3) 0.000(3)
O4 0.023(3) 0.021(4) 0.019(3) -0.002(3) 0.009(3) -0.002(3)
O2 0.022(3) 0.025(4) 0.024(3) 0.001(3) 0.009(3) -0.006(3)
N1 0.023(4) 0.030(6) 0.009(3) 0.007(3) 0.007(3) 0.004(4)
Si1 0.0306(14) 0.0300(18) 0.0129(12) 0.0026(11) 0.0029(11) -0.0017(14)
Si2 0.0226(13) 0.0277(18) 0.0195(12) 0.0015(11) 0.0101(10) 0.0022(12)
N2 0.023(4) 0.025(6) 0.010(4) 0.004(4) 0.000(3) -0.001(4)
Si4 0.0212(13) 0.0228(19) 0.0116(12) 0.0009(12) 0.0017(10) 0.0036(13)
Si3 0.0210(13) 0.0262(18) 0.0206(13) 0.0058(11) 0.0041(11) -0.0024(13)
C57 0.027(6) 0.018(7) 0.051(8) -0.009(5) 0.013(5) 0.005(5)
C58 0.022(5) 0.026(6) 0.042(6) 0.008(5) 0.011(4) -0.003(5)
O11 0.031(4) 0.038(5) 0.030(4) -0.008(3) 0.015(3) -0.009(4)
O8 0.029(4) 0.024(4) 0.025(3) -0.002(3) 0.009(3) -0.002(3)
O12 0.020(3) 0.034(5) 0.031(4) 0.003(3) 0.009(3) -0.006(3)
O7 0.032(4) 0.029(4) 0.017(3) 0.001(3) 0.012(3) -0.003(3)
O10 0.036(4) 0.052(6) 0.017(3) -0.007(3) 0.006(3) -0.011(4)
O9 0.032(4) 0.039(6) 0.025(4) 0.008(3) 0.014(3) -0.008(4)
C49 0.025(5) 0.032(7) 0.024(5) -0.001(4) 0.007(4) -0.004(5)
C51 0.041(7) 0.031(9) 0.034(6) 0.006(6) 0.006(5) 0.000(6)
C39 0.038(5) 0.038(8) 0.025(5) 0.002(6) 0.002(4) 0.012(7)
C38 0.038(6) 0.050(10) 0.017(5) -0.006(5) 0.011(5) -0.012(6)
C36 0.015(4) 0.036(7) 0.024(4) 0.003(4) 0.004(3) 0.007(5)
C32 0.039(6) 0.035(7) 0.020(5) -0.010(4) 0.012(4) -0.004(6)
C47 0.027(6) 0.037(8) 0.032(6) -0.009(5) 0.017(5) -0.009(5)
C37 0.025(5) 0.039(8) 0.028(5) 0.004(5) 0.006(4) -0.005(5)
C48 0.042(6) 0.041(8) 0.025(5) -0.004(5) 0.019(5) -0.012(6)
C34 0.023(4) 0.032(7) 0.038(5) -0.006(5) 0.017(4) 0.003(5)
Si11 0.0228(13) 0.0203(17) 0.0266(14) 0.0038(11) 0.0085(11) 0.0009(12)
Si12 0.0293(15) 0.0290(19) 0.0166(12) -0.0015(11) 0.0091(11) -0.0134(14)
N6 0.022(4) 0.013(5) 0.013(4) 0.004(3) 0.005(3) -0.003(4)
Si5 0.0316(15) 0.0245(18) 0.0198(13) -0.0002(11) 0.0055(12) 0.0085(14)
Si6 0.0225(13) 0.0196(18) 0.0331(15) 0.0005(12) 0.0075(12) -0.0017(13)
N3 0.012(4) 0.038(7) 0.017(4) 0.002(4) -0.001(3) 0.009(4)
C19 0.035(6) 0.023(7) 0.026(6) 0.002(5) 0.010(5) 0.006(5)
C25 0.025(5) 0.020(7) 0.034(6) -0.002(5) -0.001(4) 0.008(5)
C21 0.024(5) 0.035(7) 0.014(4) 0.006(4) 0.007(4) 0.003(5)
C22 0.025(5) 0.029(6) 0.019(4) 0.003(4) 0.008(4) 0.002(4)
C50 0.027(5) 0.040(8) 0.017(4) -0.010(5) 0.003(4) -0.003(5)
C27 0.036(6) 0.047(9) 0.020(5) 0.008(5) 0.011(4) -0.006(6)
C23 0.036(6) 0.028(7) 0.020(5) -0.008(4) 0.014(4) -0.003(5)
C55 0.051(8) 0.052(10) 0.031(6) -0.009(6) 0.020(6) -0.019(7)
C20 0.030(5) 0.019(6) 0.033(5) 0.001(4) 0.008(4) 0.000(5)
C54 0.039(6) 0.070(10) 0.010(4) 0.001(5) 0.002(4) -0.005(6)
C26 0.028(5) 0.025(6) 0.028(5) 0.005(4) 0.001(4) -0.003(5)
C29 0.032(6) 0.047(8) 0.019(5) -0.005(5) 0.008(4) -0.015(5)
C52 0.031(6) 0.034(7) 0.044(6) 0.013(5) 0.021(5) 0.002(5)
C60 0.032(5) 0.048(9) 0.024(5) 0.012(5) 0.016(4) -0.001(5)
C59 0.044(6) 0.036(7) 0.027(5) 0.010(5) 0.026(5) -0.001(6)
C24 0.030(5) 0.025(6) 0.031(5) -0.014(4) 0.012(4) 0.002(5)
C28 0.043(6) 0.046(8) 0.010(4) 0.000(4) 0.008(4) -0.004(6)
C30 0.038(6) 0.033(7) 0.019(5) -0.008(4) 0.013(4) -0.001(5)
C56 0.047(7) 0.041(9) 0.048(8) -0.020(6) 0.022(6) -0.008(6)
C53 0.034(6) 0.059(9) 0.017(5) 0.008(5) 0.012(4) 0.007(6)
C45 0.043(6) 0.027(7) 0.031(6) -0.004(5) 0.021(5) 0.002(6)
C33 0.048(7) 0.044(8) 0.015(4) 0.016(5) 0.007(4) -0.002(6)
C44 0.032(6) 0.027(7) 0.050(7) 0.003(5) 0.013(5) -0.003(5)
C46 0.050(7) 0.044(8) 0.020(5) 0.011(5) 0.006(5) -0.009(7)
C43 0.025(5) 0.039(8) 0.048(7) 0.011(6) 0.012(5) 0.002(5)
C31 0.036(6) 0.049(9) 0.021(5) 0.002(5) 0.005(4) 0.017(6)
C5 0.019(4) 0.033(7) 0.025(5) 0.001(4) 0.009(4) -0.005(4)
C11 0.031(5) 0.030(7) 0.014(4) 0.003(4) 0.001(4) 0.003(5)
C7 0.022(5) 0.046(9) 0.042(7) 0.012(6) 0.010(5) -0.002(6)
C9 0.021(5) 0.060(10) 0.025(5) 0.003(5) -0.003(4) -0.004(6)
C8 0.030(5) 0.035(8) 0.030(5) 0.001(5) 0.008(5) 0.003(5)
C4 0.036(6) 0.032(7) 0.035(6) -0.002(5) 0.005(5) 0.007(6)
C3 0.046(7) 0.061(10) 0.024(5) -0.018(6) 0.002(5) 0.006(7)
C1 0.026(5) 0.053(9) 0.018(5) -0.001(5) -0.005(4) -0.013(6)
C6 0.026(5) 0.071(11) 0.039(6) 0.000(6) 0.021(5) 0.000(6)
C2 0.037(6) 0.040(8) 0.021(5) 0.006(5) 0.004(4) -0.006(6)
C12 0.046(6) 0.019(7) 0.018(5) 0.006(4) 0.010(5) 0.005(5)
C18 0.022(5) 0.026(7) 0.039(6) 0.004(5) 0.014(4) -0.001(5)
C16 0.035(6) 0.015(6) 0.047(7) -0.004(5) 0.023(5) 0.000(5)
C15 0.038(6) 0.041(8) 0.024(5) -0.010(5) -0.002(5) 0.011(6)
C17 0.027(6) 0.032(8) 0.057(8) -0.001(6) 0.007(5) -0.007(5)
C13 0.062(8) 0.032(8) 0.015(5) 0.001(4) 0.017(5) 0.009(6)
C10 0.028(5) 0.046(9) 0.018(4) -0.007(5) -0.004(4) 0.003(6)
C40 0.031(5) 0.022(6) 0.015(4) 0.000(4) 0.005(4) 0.000(5)
C42 0.042(7) 0.024(7) 0.029(6) -0.009(5) 0.000(5) -0.003(5)
C35 0.031(6) 0.033(8) 0.050(7) -0.006(6) 0.011(5) -0.009(5)
C14 0.037(6) 0.032(8) 0.039(6) 0.003(5) 0.009(5) 0.006(6)
C41 0.022(5) 0.035(8) 0.032(6) -0.009(5) 0.005(4) 0.008(5)

loop_
_atom_type_symbol
_atom_type_description
_atom_type_scat_dispersion_real
_atom_type_scat_dispersion_imag
_atom_type_scat_source
C C 0.0033 0.0016 'International Tables Vol C Tables 4.2.6.8 and 6.1.1.4'
H H 0.0000 0.0000 'International Tables Vol C Tables 4.2.6.8 and 6.1.1.4'
N N 0.0061 0.0033 'International Tables Vol C Tables 4.2.6.8 and 6.1.1.4'
O O 0.0106 0.0060 'International Tables Vol C Tables 4.2.6.8 and 6.1.1.4'
Si Si 0.0817 0.0704 'International Tables Vol C Tables 4.2.6.8 and 6.1.1.4'
S S 0.1246 0.1234 'International Tables Vol C Tables 4.2.6.8 and 6.1.1.4'
K K 0.2009 0.2494 'International Tables Vol C Tables 4.2.6.8 and 6.1.1.4'
Se Se -0.0929 2.2259 'International Tables Vol C Tables 4.2.6.8 and 6.1.1.4'
U U -9.6767 9.6646 'International Tables Vol C Tables 4.2.6.8 and 6.1.1.4'

loop_
_geom_angle_atom_site_label_1
_geom_angle_atom_site_label_2
_geom_angle_atom_site_label_3
_geom_angle
N3 U1 N1 129.7(3)
N3 U1 N2 106.5(3)
N1 U1 N2 100.9(3)
N3 U1 S1 102.2(2)
N1 U1 S1 114.9(2)
N2 U1 S1 97.9(2)
N3 U1 Se1 86.7(2)
N1 U1 Se1 93.8(2)
N2 U1 Se1 145.7(2)
S1 U1 Se1 47.88(7)
N6 U2 N4 130.8(3)
N6 U2 N5 106.1(3)
N4 U2 N5 100.9(3)
N6 U2 S2 100.4(2)
N4 U2 S2 115.3(2)
N5 U2 S2 98.5(2)
N6 U2 Se2 86.9(2)
N4 U2 Se2 92.8(2)
N5 U2 Se2 146.2(2)
S2 U2 Se2 47.86(7)
S2 Se2 U2 61.43(6)
Se2 S2 U2 70.71(7)
Se2 S2 K2 107.17(11)
U2 S2 K2 161.48(12)
S1 Se1 U1 61.83(7)
Se1 S1 U1 70.29(7)
Se1 S1 K1 107.54(11)
U1 S1 K1 177.78(12)
Si8 N4 Si7 118.2(4)
Si8 N4 U2 114.6(4)
Si7 N4 U2 127.1(4)
N4 Si8 C35 113.4(5)
N4 Si8 C34 114.3(4)
C35 Si8 C34 109.1(6)
N4 Si8 C36 109.5(4)
C35 Si8 C36 106.9(5)
C34 Si8 C36 103.0(5)
N4 Si7 C32 110.0(5)
N4 Si7 C31 115.5(4)
C32 Si7 C31 108.9(6)
N4 Si7 C33 112.2(4)
C32 Si7 C33 107.8(6)
C31 Si7 C33 101.9(6)
Si9 N5 Si10 116.5(6)
Si9 N5 U2 128.2(6)
Si10 N5 U2 115.2(4)
N5 Si9 C37 113.2(5)
N5 Si9 C38 112.6(5)
C37 Si9 C38 106.9(6)
N5 Si9 C39 112.7(6)
C37 Si9 C39 105.1(6)
C38 Si9 C39 105.7(6)
N5 Si10 C42 115.2(5)
N5 Si10 C40 111.0(5)
C42 Si10 C40 103.8(5)
N5 Si10 C41 111.0(5)
C42 Si10 C41 107.2(6)
C40 Si10 C41 108.3(5)
O3 K1 O1 120.3(2)
O3 K1 O5 119.5(2)
O1 K1 O5 120.1(2)
O3 K1 O2 60.2(2)
O1 K1 O2 61.1(2)
O5 K1 O2 168.6(2)
O3 K1 O6 174.5(2)
O1 K1 O6 60.8(2)
O5 K1 O6 59.4(2)
O2 K1 O6 119.6(2)
O3 K1 O4 59.7(2)
O1 K1 O4 173.9(2)
O5 K1 O4 60.0(2)
O2 K1 O4 117.5(2)
O6 K1 O4 118.5(2)
O3 K1 S1 87.13(16)
O1 K1 S1 90.09(18)
O5 K1 S1 94.33(18)
O2 K1 S1 97.04(16)
O6 K1 S1 98.25(16)
O4 K1 S1 95.95(17)
O7 K2 O11 119.4(3)
O7 K2 O9 121.3(3)
O11 K2 O9 118.3(2)
O7 K2 O8 60.5(2)
O11 K2 O8 166.4(2)
O9 K2 O8 60.9(2)
O7 K2 O10 164.7(2)
O11 K2 O10 59.3(3)
O9 K2 O10 59.3(3)
O8 K2 O10 116.7(2)
O7 K2 O12 59.7(2)
O11 K2 O12 59.8(2)
O9 K2 O12 167.8(2)
O8 K2 O12 117.8(2)
O10 K2 O12 116.2(3)
O7 K2 S2 80.88(16)
O11 K2 S2 85.80(18)
O9 K2 S2 113.23(18)
O8 K2 S2 107.15(18)
O10 K2 S2 113.47(17)
O12 K2 S2 78.94(16)
O7 K2 C50 41.7(3)
O11 K2 C50 161.1(3)
O9 K2 C50 80.3(3)
O8 K2 C50 22.5(2)
O10 K2 C50 138.5(3)
O12 K2 C50 101.4(2)
S2 K2 C50 89.49(19)
C22 O3 C23 112.9(7)
C22 O3 K1 119.8(6)
C23 O3 K1 121.7(6)
C27 O5 C26 114.3(9)
C27 O5 K1 117.3(7)
C26 O5 K1 117.0(6)
C29 O6 C28 113.4(8)
C29 O6 K1 108.3(5)
C28 O6 K1 111.0(6)
C19 O1 C30 113.3(9)
C19 O1 K1 118.0(7)
C30 O1 K1 118.6(7)
C24 O4 C25 110.9(9)
C24 O4 K1 106.2(6)
C25 O4 K1 111.3(6)
C20 O2 C21 110.1(8)
C20 O2 K1 111.4(5)
C21 O2 K1 111.4(6)
Si2 N1 Si1 118.6(5)
Si2 N1 U1 115.9(4)
Si1 N1 U1 125.5(4)
N1 Si1 C2 109.3(5)
N1 Si1 C1 115.8(4)
C2 Si1 C1 109.3(6)
N1 Si1 C3 112.8(5)
C2 Si1 C3 108.0(6)
C1 Si1 C3 101.1(6)
N1 Si2 C4 113.4(5)
N1 Si2 C6 115.5(5)
C4 Si2 C6 108.1(6)
N1 Si2 C5 109.9(4)
C4 Si2 C5 106.4(5)
C6 Si2 C5 102.6(5)
Si4 N2 Si3 116.2(6)
Si4 N2 U1 127.9(6)
Si3 N2 U1 115.7(4)
N2 Si4 C10 113.8(6)
N2 Si4 C11 113.2(5)
C10 Si4 C11 105.9(5)
N2 Si4 C12 112.2(5)
C10 Si4 C12 104.7(5)
C11 Si4 C12 106.4(5)
N2 Si3 C7 111.8(6)
N2 Si3 C9 111.1(5)
C7 Si3 C9 108.9(5)
N2 Si3 C8 115.3(5)
C7 Si3 C8 106.5(6)
C9 Si3 C8 102.7(6)
O11 C57 C58 108.4(10)
O12 C58 C57 108.8(9)
C56 O11 C57 111.8(10)
C56 O11 K2 118.8(8)
C57 O11 K2 118.2(7)
C51 O8 C50 111.8(10)
C51 O8 K2 110.9(7)
C50 O8 K2 108.5(6)
C58 O12 C59 111.8(8)
C58 O12 K2 106.5(6)
C59 O12 K2 107.5(7)
C60 O7 C49 114.3(8)
C60 O7 K2 121.2(7)
C49 O7 K2 119.6(6)
C55 O10 C54 114.0(9)
C55 O10 K2 113.2(7)
C54 O10 K2 110.9(7)
C53 O9 C52 112.0(9)
C53 O9 K2 118.0(8)
C52 O9 K2 116.5(6)
O7 C49 C50 108.0(8)
O8 C51 C52 109.6(12)
N6 Si11 C44 115.2(5)
N6 Si11 C43 112.9(6)
C44 Si11 C43 104.5(6)
N6 Si11 C45 109.6(5)
C44 Si11 C45 105.4(6)
C43 Si11 C45 108.7(6)
N6 Si12 C46 110.6(5)
N6 Si12 C47 112.1(5)
C46 Si12 C47 108.5(6)
N6 Si12 C48 113.0(5)
C46 Si12 C48 105.5(6)
C47 Si12 C48 106.7(5)
Si11 N6 Si12 120.9(6)
Si11 N6 U2 118.2(5)
Si12 N6 U2 119.3(5)
N3 Si5 C13 111.7(6)
N3 Si5 C14 114.3(5)
C13 Si5 C14 106.7(6)
N3 Si5 C15 110.9(5)
C13 Si5 C15 105.4(6)
C14 Si5 C15 107.3(6)
N3 Si6 C16 114.8(5)
N3 Si6 C18 109.1(5)
C16 Si6 C18 105.1(6)
N3 Si6 C17 112.1(5)
C16 Si6 C17 107.2(6)
C18 Si6 C17 108.1(6)
Si5 N3 Si6 119.1(7)
Si5 N3 U1 120.6(6)
Si6 N3 U1 117.4(5)
O1 C19 C20 108.5(10)
O4 C25 C26 108.4(10)
O2 C21 C22 108.5(9)
O3 C22 C21 107.3(8)
O8 C50 C49 109.1(10)
O8 C50 K2 49.0(5)
C49 C50 K2 82.0(7)
O5 C27 C28 107.1(9)
O3 C23 C24 108.4(8)
O10 C55 C56 109.4(10)
O2 C20 C19 108.5(9)
O10 C54 C53 108.6(8)
O5 C26 C25 108.5(10)
O6 C29 C30 107.9(8)
O9 C52 C51 107.6(10)
O7 C60 C59 109.3(9)
C60 C59 O12 110.2(9)
O4 C24 C23 108.0(9)
O6 C28 C27 109.1(8)
O1 C30 C29 107.2(9)
O11 C56 C55 107.5(12)
O9 C53 C54 108.6(10)

loop_
_geom_bond_atom_site_label_1
_geom_bond_atom_site_label_2
_geom_bond_distance
U1 N3 2.261(11)
U1 N1 2.308(8)
U1 N2 2.312(10)
U1 S1 2.664(2)
U1 Se1 2.8454(12)
U2 N6 2.298(9)
U2 N4 2.301(8)
U2 N5 2.331(10)
U2 S2 2.653(2)
U2 Se2 2.8513(12)
Se2 S2 2.240(3)
S2 K2 3.153(3)
Se1 S1 2.242(3)
S1 K1 3.128(3)
N4 Si8 1.726(8)
N4 Si7 1.749(8)
Si8 C35 1.858(13)
Si8 C34 1.861(10)
Si8 C36 1.885(10)
Si7 C32 1.875(13)
Si7 C31 1.880(11)
Si7 C33 1.889(12)
N5 Si9 1.732(9)
N5 Si10 1.736(11)
Si9 C37 1.879(12)
Si9 C38 1.880(12)
Si9 C39 1.883(16)
Si10 C42 1.875(12)
Si10 C40 1.880(9)
Si10 C41 1.880(12)
K1 O3 2.710(6)
K1 O1 2.721(8)
K1 O5 2.782(8)
K1 O2 2.810(8)
K1 O6 2.832(7)
K1 O4 2.886(8)
K2 O7 2.724(7)
K2 O11 2.780(9)
K2 O9 2.785(9)
K2 O8 2.815(8)
K2 O10 2.856(7)
K2 O12 2.885(9)
K2 C50 3.538(12)
O3 C22 1.415(12)
O3 C23 1.426(13)
O5 C27 1.419(12)
O5 C26 1.427(13)
O6 C29 1.420(13)
O6 C28 1.430(14)
O1 C19 1.414(14)
O1 C30 1.431(11)
O4 C24 1.430(12)
O4 C25 1.433(14)
O2 C20 1.434(13)
O2 C21 1.435(12)
N1 Si2 1.713(8)
N1 Si1 1.747(8)
Si1 C2 1.858(13)
Si1 C1 1.878(11)
Si1 C3 1.899(13)
Si2 C4 1.843(13)
Si2 C6 1.870(12)
Si2 C5 1.892(10)
N2 Si4 1.741(9)
N2 Si3 1.742(11)
Si4 C10 1.874(16)
Si4 C11 1.878(12)
Si4 C12 1.879(11)
Si3 C7 1.866(12)
Si3 C9 1.872(11)
Si3 C8 1.872(13)
C57 O11 1.421(16)
C57 C58 1.488(17)
C58 O12 1.408(14)
O11 C56 1.402(14)
O8 C51 1.423(16)
O8 C50 1.429(12)
O12 C59 1.450(13)
O7 C60 1.407(13)
O7 C49 1.423(14)
O10 C55 1.418(16)
O10 C54 1.424(16)
O9 C53 1.412(13)
O9 C52 1.444(15)
C49 C50 1.487(17)
C51 C52 1.500(18)
C47 Si12 1.870(11)
C48 Si12 1.882(14)
Si11 N6 1.697(10)
Si11 C44 1.872(13)
Si11 C43 1.874(11)
Si11 C45 1.887(11)
Si12 N6 1.734(9)
Si12 C46 1.864(11)
Si5 N3 1.736(10)
Si5 C13 1.864(13)
Si5 C14 1.894(12)
Si5 C15 1.905(11)
Si6 N3 1.739(11)
Si6 C16 1.839(12)
Si6 C18 1.879(12)
Si6 C17 1.890(11)
C19 C20 1.508(16)
C25 C26 1.499(17)
C21 C22 1.496(16)
C27 C28 1.451(17)
C23 C24 1.507(16)
C55 C56 1.51(2)
C54 C53 1.465(19)
C29 C30 1.514(17)
C60 C59 1.449(17)
